data_4510531
loop_
_publ_author_name
'Be&#x0305;rzi\,n\<s, Agris'
'Skarbulis, Edgards'
'Rekis, Toms'
'Acti\,n\<s, Andris'

_publ_section_title
;
 On the Formation of Droperidol Solvates: Characterization of Structure
 and Properties
;
_journal_issue 5
_journal_name_full 'Crystal Growth &amp; Design'
_journal_page_first 2654
_journal_paper_doi 10.1021/cg5003447
_journal_volume 14
_journal_year 2014
_chemical_formula_moiety '2(C22 H22 F N3 O2), C2 H6 O'
_chemical_formula_sum 'C46 H50 F2 N6 O5'
_chemical_formula_weight 804.92
_chemical_melting_point 399.0(10)
_chemical_name_common 'Droperidol ethanol solvate'
_chemical_name_systematic
; 
1-[1-[4-(4-Fluorophenyl)-4-oxobutyl]-1,2,3,6-tetrahydro-4-pyridyl]
-1,3-dihydro-2H-benzimidazol-2-one
;
_space_group_IT_number 2
_symmetry_cell_setting triclinic
_symmetry_space_group_name_Hall '-P 1'
_symmetry_space_group_name_H-M 'P -1'
_atom_sites_solution_hydrogens geom
_atom_sites_solution_primary direct
_atom_sites_solution_secondary difmap
_audit_creation_method SHELXL-97
_cell_angle_alpha 100.9299(10)
_cell_angle_beta 92.6382(10)
_cell_angle_gamma 95.9415(15)
_cell_formula_units_Z 1
_cell_length_a 6.08400(10)
_cell_length_b 10.2978(3)
_cell_length_c 16.1737(5)
_cell_measurement_temperature 173(2)
_cell_volume 987.35(5)
_computing_cell_refinement 'HKL Scalepack (Otwinowski & Minor 1997)'
_computing_data_collection 'Collect (Bruker AXS BV, 1997-2004)'
_computing_data_reduction 'HKL Denzo and Scalepack (Otwinowski & Minor 1997)'
_computing_structure_refinement 'SHELXL-97 (Sheldrick, 1997)'
_computing_structure_solution 'SHELXS-97 (Sheldrick, 1990)'
_diffrn_ambient_temperature 173(2)
_diffrn_detector_area_resol_mean 9
_diffrn_measured_fraction_theta_full 0.983
_diffrn_measured_fraction_theta_max 0.983
_diffrn_measurement_device_type 'Bruker-Nonius KappaCCD'
_diffrn_measurement_method '\f and \w scan'
_diffrn_radiation_monochromator graphite
_diffrn_radiation_source 'fine-focus sealed tube'
_diffrn_radiation_type MoK\a
_diffrn_radiation_wavelength 0.71069
_diffrn_reflns_av_R_equivalents 0.0276
_diffrn_reflns_av_sigmaI/netI 0.0559
_diffrn_reflns_limit_h_max 8
_diffrn_reflns_limit_h_min -8
_diffrn_reflns_limit_k_max 12
_diffrn_reflns_limit_k_min -14
_diffrn_reflns_limit_l_max 21
_diffrn_reflns_limit_l_min -22
_diffrn_reflns_number 7942
_diffrn_reflns_theta_full 29.11
_diffrn_reflns_theta_max 29.11
_diffrn_reflns_theta_min 2.60
_exptl_absorpt_coefficient_mu 0.096
_exptl_absorpt_correction_type none
_exptl_crystal_colour colorless
_exptl_crystal_density_diffrn 1.354
_exptl_crystal_density_method 'not measured'
_exptl_crystal_description prism
_exptl_crystal_F_000 426
_exptl_crystal_size_max 0.4
_exptl_crystal_size_mid 0.4
_exptl_crystal_size_min 0.3
_refine_diff_density_max 0.287
_refine_diff_density_min -0.244
_refine_diff_density_rms 0.058
_refine_ls_extinction_method none
_refine_ls_goodness_of_fit_ref 1.020
_refine_ls_hydrogen_treatment constr
_refine_ls_matrix_type full
_refine_ls_number_parameters 272
_refine_ls_number_reflns 5220
_refine_ls_number_restraints 0
_refine_ls_restrained_S_all 1.020
_refine_ls_R_factor_all 0.0794
_refine_ls_R_factor_gt 0.0511
_refine_ls_shift/su_max 0.001
_refine_ls_shift/su_mean 0.000
_refine_ls_structure_factor_coef Fsqd
_refine_ls_weighting_details 'calc w=1/[\s^2^(Fo^2^)+(0.0619P)^2^+0.2945P] where P=(Fo^2^+2Fc^2^)/3'
_refine_ls_weighting_scheme calc
_refine_ls_wR_factor_gt 0.1228
_refine_ls_wR_factor_ref 0.1381
_reflns_number_gt 3784
_reflns_number_total 5220
_reflns_threshold_expression >2sigma(I)
_cod_data_source_file cg5003447_si_006.cif
_cod_data_source_block SEt_droperidol_ethanol_solvate
_cod_depositor_comments
;
The following automatic conversions were performed:

'_chemical_melting_point' value '398-400 K' was changed to
'399.0(10)' - the average value was taken and precision was
estimated.

Automatic conversion script
Id: cif_fix_values 2281 2013-09-26 08:29:07Z andrius 

 Adding full bibliography for 4510531--4510537.cif.
;
_cod_original_cell_volume 987.35(4)
_cod_database_code 4510531

loop_
_symmetry_equiv_pos_as_xyz
'x, y, z'
'-x, -y, -z'

loop_
_atom_site_label
_atom_site_type_symbol
_atom_site_fract_x
_atom_site_fract_y
_atom_site_fract_z
_atom_site_U_iso_or_equiv
_atom_site_adp_type
_atom_site_occupancy
_atom_site_symmetry_multiplicity
_atom_site_calc_flag
_atom_site_refinement_flags
O1 O 1.00161(18) 0.67830(11) 0.05845(7) 0.0293(3) Uani 1 1 d .
C1 C 0.8383(2) 0.61701(15) 0.08178(10) 0.0240(3) Uani 1 1 d .
N2 N 0.7690(2) 0.48431(12) 0.05998(8) 0.0265(3) Uani 1 1 d .
H5 H 0.8356 0.4285 0.0252 0.032 Uiso 1 1 d R
C5 C 0.4467(3) 0.33427(16) 0.09562(11) 0.0322(4) Uani 1 1 d .
H4 H 0.4830 0.2549 0.0642 0.039 Uiso 1 1 calc R
C4 C 0.2594(3) 0.33794(17) 0.14189(11) 0.0346(4) Uani 1 1 d .
H3 H 0.1688 0.2593 0.1414 0.042 Uiso 1 1 calc R
C3 C 0.2045(3) 0.45655(17) 0.18879(11) 0.0325(4) Uani 1 1 d .
H2 H 0.0782 0.4555 0.2191 0.039 Uiso 1 1 calc R
C2 C 0.3347(3) 0.57663(16) 0.19129(10) 0.0270(3) Uani 1 1 d .
H1 H 0.2925 0.6618 0.2257 0.032 Uiso 1 1 d R
N1 N 0.6886(2) 0.67238(12) 0.13614(8) 0.0232(3) Uani 1 1 d .
C7 C 0.5764(3) 0.45346(15) 0.09845(10) 0.0250(3) Uani 1 1 d .
C6 C 0.5218(2) 0.57265(14) 0.14617(9) 0.0230(3) Uani 1 1 d .
C8 C 0.7035(2) 0.81080(14) 0.17440(9) 0.0221(3) Uani 1 1 d .
C9 C 0.5383(2) 0.88054(15) 0.16355(10) 0.0255(3) Uani 1 1 d .
H6 H 0.4156 0.8394 0.1283 0.031 Uiso 1 1 calc R
C10 C 0.5404(2) 1.02284(15) 0.20556(11) 0.0278(3) Uani 1 1 d .
H7 H 0.5625 1.0784 0.1638 0.033 Uiso 1 1 calc R
H8 H 0.3974 1.0357 0.2279 0.033 Uiso 1 1 calc R
N3 N 0.71363(19) 1.06577(12) 0.27422(8) 0.0223(3) Uani 1 1 d .
C11 C 0.9234(2) 1.02032(15) 0.24729(10) 0.0248(3) Uani 1 1 d .
H9 H 1.0396 1.0562 0.2912 0.030 Uiso 1 1 calc R
H10 H 0.9621 1.0533 0.1969 0.030 Uiso 1 1 calc R
C12 C 0.9084(2) 0.86922(15) 0.22900(10) 0.0256(3) Uani 1 1 d .
H11 H 1.0377 0.8412 0.2008 0.031 Uiso 1 1 calc R
H12 H 0.9058 0.8371 0.2816 0.031 Uiso 1 1 calc R
C13 C 0.7399(2) 1.21166(15) 0.30029(10) 0.0255(3) Uani 1 1 d .
H13 H 0.7650 1.2509 0.2511 0.031 Uiso 1 1 calc R
H14 H 0.8697 1.2388 0.3392 0.031 Uiso 1 1 calc R
C14 C 0.5404(2) 1.26519(15) 0.34221(10) 0.0260(3) Uani 1 1 d .
H15 H 0.5219 1.2322 0.3941 0.031 Uiso 1 1 calc R
H16 H 0.4083 1.2331 0.3051 0.031 Uiso 1 1 calc R
C15 C 0.5674(2) 1.41709(15) 0.36201(10) 0.0242(3) Uani 1 1 d .
H17 H 0.6999 1.4487 0.3990 0.029 Uiso 1 1 calc R
H18 H 0.5868 1.4497 0.3100 0.029 Uiso 1 1 calc R
C16 C 0.3714(2) 1.47303(15) 0.40357(10) 0.0252(3) Uani 1 1 d .
O2 O 0.2286(2) 1.40081(12) 0.42858(9) 0.0401(3) Uani 1 1 d .
C17 C 0.3501(2) 1.61851(15) 0.41344(9) 0.0230(3) Uani 1 1 d .
C18 C 0.1588(3) 1.66495(16) 0.44689(10) 0.0280(3) Uani 1 1 d .
H19 H 0.0525 1.6059 0.4641 0.034 Uiso 1 1 calc R
C19 C 0.1249(3) 1.79775(17) 0.45476(11) 0.0323(4) Uani 1 1 d .
H20 H -0.0015 1.8290 0.4777 0.039 Uiso 1 1 calc R
C20 C 0.2843(3) 1.88180(16) 0.42762(10) 0.0299(4) Uani 1 1 d .
C21 C 0.4768(3) 1.84172(16) 0.39568(11) 0.0310(4) Uani 1 1 d .
H21 H 0.5824 1.9018 0.3790 0.037 Uiso 1 1 calc R
C22 C 0.5090(3) 1.70870(15) 0.38900(10) 0.0275(3) Uani 1 1 d .
H22 H 0.6386 1.6793 0.3679 0.033 Uiso 1 1 calc R
F1 F 0.24911(19) 2.01123(10) 0.43278(7) 0.0440(3) Uani 1 1 d .
C23 C 0.1210(3) -0.0082(2) 0.00525(13) 0.0441(5) Uani 1 1 d .
H23A H 0.2078 0.0536 -0.0199 0.066 Uiso 1 1 d R
H23B H 0.1450 -0.0982 -0.0209 0.066 Uiso 0.50 1 d PR
H23C H 0.1667 0.0047 0.0647 0.066 Uiso 1 1 d R
O3 O 0.1694(4) -0.1256(2) -0.02931(17) 0.0408(6) Uani 0.50 1 d P
H24 H 0.1081 -0.1816 -0.0056 0.061 Uiso 0.50 1 calc PR

loop_
_atom_site_aniso_label
_atom_site_aniso_U_11
_atom_site_aniso_U_22
_atom_site_aniso_U_33
_atom_site_aniso_U_23
_atom_site_aniso_U_13
_atom_site_aniso_U_12
O1 0.0332(6) 0.0225(6) 0.0324(6) 0.0025(5) 0.0099(5) 0.0054(5)
C1 0.0271(7) 0.0198(7) 0.0254(7) 0.0031(6) 0.0008(6) 0.0068(6)
N2 0.0314(7) 0.0177(6) 0.0293(7) -0.0006(5) 0.0036(5) 0.0061(5)
C5 0.0389(9) 0.0200(8) 0.0352(9) 0.0022(6) -0.0055(7) 0.0009(6)
C4 0.0351(9) 0.0268(9) 0.0396(10) 0.0076(7) -0.0049(7) -0.0066(7)
C3 0.0264(8) 0.0337(9) 0.0367(9) 0.0091(7) -0.0006(7) -0.0027(6)
C2 0.0273(7) 0.0255(8) 0.0275(8) 0.0044(6) -0.0008(6) 0.0021(6)
N1 0.0254(6) 0.0171(6) 0.0263(6) 0.0012(5) 0.0042(5) 0.0038(5)
C7 0.0281(7) 0.0203(7) 0.0256(7) 0.0028(6) -0.0032(6) 0.0038(6)
C6 0.0255(7) 0.0195(7) 0.0235(7) 0.0044(6) -0.0035(6) 0.0020(5)
C8 0.0241(7) 0.0175(7) 0.0237(7) 0.0009(6) 0.0048(6) 0.0024(5)
C9 0.0243(7) 0.0207(7) 0.0290(8) -0.0005(6) -0.0015(6) 0.0024(6)
C10 0.0228(7) 0.0205(8) 0.0378(9) -0.0014(6) -0.0025(6) 0.0058(6)
N3 0.0199(6) 0.0174(6) 0.0277(7) -0.0014(5) 0.0035(5) 0.0022(4)
C11 0.0182(6) 0.0231(8) 0.0314(8) 0.0001(6) 0.0031(6) 0.0027(5)
C12 0.0227(7) 0.0221(8) 0.0312(8) 0.0009(6) 0.0016(6) 0.0060(6)
C13 0.0249(7) 0.0185(7) 0.0312(8) 0.0003(6) 0.0047(6) 0.0010(6)
C14 0.0267(7) 0.0178(7) 0.0317(8) -0.0007(6) 0.0066(6) 0.0021(6)
C15 0.0260(7) 0.0202(7) 0.0260(8) 0.0025(6) 0.0056(6) 0.0028(6)
C16 0.0270(7) 0.0224(8) 0.0248(7) 0.0012(6) 0.0046(6) 0.0021(6)
O2 0.0408(7) 0.0250(6) 0.0561(8) 0.0072(6) 0.0240(6) 0.0029(5)
C17 0.0249(7) 0.0224(7) 0.0209(7) 0.0015(6) 0.0028(6) 0.0041(6)
C18 0.0255(7) 0.0262(8) 0.0321(8) 0.0038(6) 0.0066(6) 0.0032(6)
C19 0.0282(8) 0.0310(9) 0.0380(9) 0.0029(7) 0.0047(7) 0.0110(7)
C20 0.0393(9) 0.0206(8) 0.0289(8) 0.0009(6) -0.0022(7) 0.0084(6)
C21 0.0361(8) 0.0233(8) 0.0323(9) 0.0031(7) 0.0059(7) -0.0004(6)
C22 0.0288(8) 0.0229(8) 0.0293(8) 0.0003(6) 0.0068(6) 0.0032(6)
F1 0.0561(7) 0.0229(5) 0.0543(7) 0.0059(5) 0.0040(5) 0.0140(5)
C23 0.0473(11) 0.0481(12) 0.0375(10) 0.0106(9) 0.0028(8) 0.0045(9)
O3 0.0484(15) 0.0269(13) 0.0477(16) 0.0065(11) 0.0124(12) 0.0057(11)

loop_
_atom_type_symbol
_atom_type_description
_atom_type_scat_dispersion_real
_atom_type_scat_dispersion_imag
_atom_type_scat_source
C C 0.0033 0.0016 'International Tables Vol C Tables 4.2.6.8 and 6.1.1.4'
H H 0.0000 0.0000 'International Tables Vol C Tables 4.2.6.8 and 6.1.1.4'
F F 0.0171 0.0103 'International Tables Vol C Tables 4.2.6.8 and 6.1.1.4'
N N 0.0061 0.0033 'International Tables Vol C Tables 4.2.6.8 and 6.1.1.4'
O O 0.0106 0.0060 'International Tables Vol C Tables 4.2.6.8 and 6.1.1.4'

loop_
_geom_angle_atom_site_label_1
_geom_angle_atom_site_label_2
_geom_angle_atom_site_label_3
_geom_angle
_geom_angle_site_symmetry_1
_geom_angle_site_symmetry_3
O1 C1 N2 127.66(14) . .
O1 C1 N1 125.65(14) . .
N2 C1 N1 106.69(13) . .
C1 N2 C7 110.50(13) . .
C1 N2 H5 123.7 . .
C7 N2 H5 125.8 . .
C7 C5 C4 117.12(15) . .
C7 C5 H4 121.4 . .
C4 C5 H4 121.4 . .
C3 C4 C5 121.53(16) . .
C3 C4 H3 119.2 . .
C5 C4 H3 119.2 . .
C2 C3 C4 121.28(16) . .
C2 C3 H2 119.4 . .
C4 C3 H2 119.4 . .
C6 C2 C3 117.13(15) . .
C6 C2 H1 122.6 . .
C3 C2 H1 120.3 . .
C1 N1 C6 109.38(12) . .
C1 N1 C8 124.36(13) . .
C6 N1 C8 126.26(12) . .
C5 C7 N2 131.64(15) . .
C5 C7 C6 121.29(15) . .
N2 C7 C6 107.07(13) . .
C2 C6 C7 121.63(14) . .
C2 C6 N1 132.04(14) . .
C7 C6 N1 106.34(13) . .
C9 C8 N1 120.44(13) . .
C9 C8 C12 122.35(13) . .
N1 C8 C12 117.16(12) . .
C8 C9 C10 122.59(13) . .
C8 C9 H6 118.7 . .
C10 C9 H6 118.7 . .
N3 C10 C9 113.04(12) . .
N3 C10 H7 109.0 . .
C9 C10 H7 109.0 . .
N3 C10 H8 109.0 . .
C9 C10 H8 109.0 . .
H7 C10 H8 107.8 . .
C11 N3 C10 110.15(11) . .
C11 N3 C13 109.95(11) . .
C10 N3 C13 110.33(11) . .
N3 C11 C12 111.18(12) . .
N3 C11 H9 109.4 . .
C12 C11 H9 109.4 . .
N3 C11 H10 109.4 . .
C12 C11 H10 109.4 . .
H9 C11 H10 108.0 . .
C8 C12 C11 110.32(12) . .
C8 C12 H11 109.6 . .
C11 C12 H11 109.6 . .
C8 C12 H12 109.6 . .
C11 C12 H12 109.6 . .
H11 C12 H12 108.1 . .
N3 C13 C14 113.21(12) . .
N3 C13 H13 108.9 . .
C14 C13 H13 108.9 . .
N3 C13 H14 108.9 . .
C14 C13 H14 108.9 . .
H13 C13 H14 107.7 . .
C13 C14 C15 111.39(13) . .
C13 C14 H15 109.4 . .
C15 C14 H15 109.4 . .
C13 C14 H16 109.4 . .
C15 C14 H16 109.4 . .
H15 C14 H16 108.0 . .
C16 C15 C14 112.53(13) . .
C16 C15 H17 109.1 . .
C14 C15 H17 109.1 . .
C16 C15 H18 109.1 . .
C14 C15 H18 109.1 . .
H17 C15 H18 107.8 . .
O2 C16 C17 119.43(14) . .
O2 C16 C15 120.75(14) . .
C17 C16 C15 119.82(13) . .
C22 C17 C18 118.72(14) . .
C22 C17 C16 123.16(13) . .
C18 C17 C16 118.10(14) . .
C19 C18 C17 121.00(15) . .
C19 C18 H19 119.5 . .
C17 C18 H19 119.5 . .
C20 C19 C18 117.88(15) . .
C20 C19 H20 121.1 . .
C18 C19 H20 121.1 . .
F1 C20 C21 118.41(16) . .
F1 C20 C19 118.20(15) . .
C21 C20 C19 123.40(15) . .
C20 C21 C22 117.93(16) . .
C20 C21 H21 121.0 . .
C22 C21 H21 121.0 . .
C21 C22 C17 121.03(15) . .
C21 C22 H22 119.5 . .
C17 C22 H22 119.5 . .
O3 C23 C23 113.7(2) . 2
O3 C23 H23A 106.3 . .
C23 C23 H23A 110.7 2 .
O3 C23 H23B 4.4 . .
C23 C23 H23B 109.4 2 .
H23A C23 H23B 109.4 . .
O3 C23 H23C 106.4 . .
C23 C23 H23C 109.8 2 .
H23A C23 H23C 109.7 . .
H23B C23 H23C 107.7 . .
C23 O3 H23B 12.8 . .
C23 O3 H24 109.5 . .
H23B O3 H24 101.1 . .

loop_
_geom_bond_atom_site_label_1
_geom_bond_atom_site_label_2
_geom_bond_distance
_geom_bond_site_symmetry_2
O1 C1 1.2343(19) .
C1 N2 1.3615(19) .
C1 N1 1.3849(19) .
N2 C7 1.388(2) .
N2 H5 0.8700 .
C5 C7 1.381(2) .
C5 C4 1.392(3) .
C5 H4 0.9300 .
C4 C3 1.391(2) .
C4 H3 0.9300 .
C3 C2 1.391(2) .
C3 H2 0.9300 .
C2 C6 1.380(2) .
C2 H1 1.0096 .
N1 C6 1.4048(19) .
N1 C8 1.4341(18) .
C7 C6 1.400(2) .
C8 C9 1.318(2) .
C8 C12 1.496(2) .
C9 C10 1.492(2) .
C9 H6 0.9300 .
C10 N3 1.4660(18) .
C10 H7 0.9700 .
C10 H8 0.9700 .
N3 C11 1.4614(18) .
N3 C13 1.4711(18) .
C11 C12 1.520(2) .
C11 H9 0.9700 .
C11 H10 0.9700 .
C12 H11 0.9700 .
C12 H12 0.9700 .
C13 C14 1.520(2) .
C13 H13 0.9700 .
C13 H14 0.9700 .
C14 C15 1.526(2) .
C14 H15 0.9700 .
C14 H16 0.9700 .
C15 C16 1.508(2) .
C15 H17 0.9700 .
C15 H18 0.9700 .
C16 O2 1.2186(19) .
C16 C17 1.496(2) .
C17 C22 1.393(2) .
C17 C18 1.397(2) .
C18 C19 1.387(2) .
C18 H19 0.9300 .
C19 C20 1.376(3) .
C19 H20 0.9300 .
C20 F1 1.3595(18) .
C20 C21 1.372(2) .
C21 C22 1.388(2) .
C21 H21 0.9300 .
C22 H22 0.9300 .
C23 O3 1.301(3) .
C23 C23 1.504(4) 2
C23 H23A 0.9476 .
C23 H23B 0.9726 .
C23 H23C 0.9691 .
O3 H23B 0.3401 .
O3 H24 0.8200 .
